data_2202704
loop_
_publ_author_name
'Nordell, Karen J.'
'Hammond, Jojo D.'
'Smith, Mark D.'

_publ_section_title
;<i>catena</i>-(Bis(\m~2~-1,3-bis(4-pyridyl)propane-<i>N,N</i>')-diaqua-cobalt(II))
 dinitrate 1,3-bis(4-pyridyl)propane monohydrate
;
_journal_issue 10
_journal_name_full 'Acta Crystallographica Section E'
_journal_page_first m852
_journal_page_last m854
_journal_paper_doi 10.1107/S1600536803019330
_journal_volume 59
_journal_year 2003
_chemical_formula_iupac '[Co (C26 H28 N4) (H2 O )2] C13 H14 N2,  2N O3 , H2 O'
_chemical_formula_moiety 'C26 H32 Co N4 O2, C13 H14 N2, 2(N O3), H2 O'
_chemical_formula_sum 'C39 H48 Co N8 O9'
_chemical_formula_weight 831.78
_chemical_name_systematic
;
catena-(bis(\m~2~-1,3-bis(4-pyridyl)propane-N,N')-diaqua-cobalt(II))
1,3-bis(4-pyridyl)propane monohydrate dinitrate
;
_space_group_IT_number 2
_symmetry_cell_setting triclinic
_symmetry_space_group_name_Hall '-P 1'
_symmetry_space_group_name_H-M 'P -1'
_atom_sites_solution_hydrogens mixed
_atom_sites_solution_primary direct
_atom_sites_solution_secondary difmap
_audit_creation_method SHELXL-97
_cell_angle_alpha 76.1040(10)
_cell_angle_beta 85.5040(10)
_cell_angle_gamma 63.3010(10)
_cell_formula_units_Z 2
_cell_length_a 10.0177(6)
_cell_length_b 10.8091(6)
_cell_length_c 21.8916(12)
_cell_measurement_reflns_used 8261
_cell_measurement_temperature 294(2)
_cell_measurement_theta_max 26.355
_cell_measurement_theta_min 2.344
_cell_volume 2054.6(2)
_computing_cell_refinement 'SAINT-Plus-NT (Bruker, 1999)'
_computing_data_collection 'SMART-NT (Bruker, 1999)'
_computing_data_reduction SAINT-Plus-NT
_computing_molecular_graphics 'ATOMS (Dowty, 2001)'
_computing_publication_material 'SHELXTL (Sheldrick, 1997b)'
_computing_structure_refinement 'SHELXL97 (Sheldrick, 1997a)'
_computing_structure_solution 'SHELXS97 (Sheldrick, 1997a)'
_diffrn_ambient_temperature 294(2)
_diffrn_measured_fraction_theta_full 0.990
_diffrn_measured_fraction_theta_max 0.990
_diffrn_measurement_device_type 'Bruker SMART APEX CCD diffractometer'
_diffrn_measurement_method '\w and \f scans'
_diffrn_radiation_monochromator graphite
_diffrn_radiation_source 'fine-focus sealed tube'
_diffrn_radiation_type MoK\a
_diffrn_radiation_wavelength 0.71073
_diffrn_reflns_av_R_equivalents 0.0238
_diffrn_reflns_av_sigmaI/netI 0.0468
_diffrn_reflns_limit_h_max 12
_diffrn_reflns_limit_h_min -12
_diffrn_reflns_limit_k_max 12
_diffrn_reflns_limit_k_min -13
_diffrn_reflns_limit_l_max 27
_diffrn_reflns_limit_l_min -27
_diffrn_reflns_number 16276
_diffrn_reflns_theta_full 26.40
_diffrn_reflns_theta_max 26.40
_diffrn_reflns_theta_min 1.92
_diffrn_standards_decay_% none
_exptl_absorpt_coefficient_mu 0.481
_exptl_absorpt_correction_T_max 0.909
_exptl_absorpt_correction_T_min 0.629
_exptl_absorpt_correction_type multi-scan
_exptl_absorpt_process_details '(SADABS, Bruker, 1999)'
_exptl_crystal_colour orange
_exptl_crystal_density_diffrn 1.345
_exptl_crystal_density_method 'not measured'
_exptl_crystal_description irregular
_exptl_crystal_F_000 874
_exptl_crystal_size_max 0.56
_exptl_crystal_size_mid 0.38
_exptl_crystal_size_min 0.20
_refine_diff_density_max 0.499
_refine_diff_density_min -0.343
_refine_ls_extinction_method none
_refine_ls_goodness_of_fit_ref 0.956
_refine_ls_hydrogen_treatment mixed
_refine_ls_matrix_type full
_refine_ls_number_parameters 543
_refine_ls_number_reflns 8371
_refine_ls_number_restraints 0
_refine_ls_restrained_S_all 0.956
_refine_ls_R_factor_all 0.0682
_refine_ls_R_factor_gt 0.0469
_refine_ls_shift/su_max 0.001
_refine_ls_shift/su_mean 0.000
_refine_ls_structure_factor_coef Fsqd
_refine_ls_weighting_details 'calc w = 1/[\s^2^(Fo^2^)+(0.0649P)^2^] where P = (Fo^2^+2Fc^2^)/3'
_refine_ls_weighting_scheme calc
_refine_ls_wR_factor_gt 0.1175
_refine_ls_wR_factor_ref 0.1235
_reflns_number_gt 5361
_reflns_number_total 8371
_reflns_threshold_expression I>2\s(I)
_cod_data_source_file lh6105.cif
_cod_data_source_block I
_cod_depositor_comments
;
The following automatic conversions were performed:
'_symmetry_cell_setting' value 'Triclinic' changed to 'triclinic'
according to '/home/saulius/struct/CIF-dictionaries/cif_core.dic'
dictionary named 'cif_core.dic' version 2.4.1 from 2010-06-29.

Automatic conversion script
Id: cif_fix_enum 1527 2010-12-29 10:47:43Z saulius 

The following automatic conversions were performed:

'_symmetry_cell_setting' value 'Triclinic' changed to 'triclinic'
according to /home/saulius/struct/CIF-dictionaries/cif_core.dic
dictionary named 'cif_core.dic' version 2.4.1 from 2010-06-29.

Automatic conversion script
Id: cif_fix_values 1715 2011-07-08 13:25:40Z adriana 

The following automatic conversions were performed:

'_atom_sites_solution_hydrogens' value 'geom and difmap' was changed
to 'mixed'.

Automatic conversion script
Id: cif_fix_values 6452 2018-10-05 10:23:21Z andrius 
;
_cod_database_code 2202704
_cod_database_fobs_code 2202704

loop_
_symmetry_equiv_pos_as_xyz
'x, y, z'
'-x, -y, -z'

loop_
_atom_site_label
_atom_site_fract_x
_atom_site_fract_y
_atom_site_fract_z
_atom_site_U_iso_or_equiv
_atom_site_adp_type
_atom_site_calc_flag
_atom_site_refinement_flags
_atom_site_occupancy
_atom_site_disorder_assembly
_atom_site_disorder_group
_atom_site_type_symbol
Co1 0.0000 0.5000 0.5000 0.03549(13) Uani d S 1 . . Co
Co2 0.5000 0.5000 0.0000 0.03703(13) Uani d S 1 . . Co
C1 0.1942(3) 0.2216(3) 0.45235(12) 0.0517(7) Uani d . 1 . . C
H1 0.1028 0.2200 0.4498 0.062 Uiso calc R 1 . . H
C2 0.3135(3) 0.1324(3) 0.42379(12) 0.0547(7) Uani d . 1 . . C
H2 0.3006 0.0747 0.4017 0.066 Uiso calc R 1 . . H
C3 0.4523(3) 0.1280(2) 0.42774(10) 0.0416(6) Uani d . 1 . . C
C4 0.4638(3) 0.2091(3) 0.46471(11) 0.0460(6) Uani d . 1 . . C
H4 0.5565 0.2042 0.4720 0.055 Uiso calc R 1 . . H
C5 0.3382(3) 0.2980(3) 0.49104(11) 0.0442(6) Uani d . 1 . . C
H5 0.3497 0.3523 0.5155 0.053 Uiso calc R 1 . . H
C6 0.5819(3) 0.0427(3) 0.39161(11) 0.0514(7) Uani d . 1 . . C
H6A 0.5919 -0.0533 0.3991 0.062 Uiso calc R 1 . . H
H6B 0.6733 0.0369 0.4070 0.062 Uiso calc R 1 . . H
C7 0.5619(3) 0.1087(3) 0.32034(11) 0.0506(7) Uani d . 1 . . C
H7A 0.6454 0.0473 0.2992 0.061 Uiso calc R 1 . . H
H7B 0.4715 0.1127 0.3050 0.061 Uiso calc R 1 . . H
C8 0.5524(3) 0.2572(3) 0.30303(11) 0.0550(7) Uani d . 1 . . C
H8A 0.4655 0.3205 0.3219 0.066 Uiso calc R 1 . . H
H8B 0.6404 0.2548 0.3200 0.066 Uiso calc R 1 . . H
C9 0.6506(3) 0.3575(3) 0.13362(11) 0.0476(6) Uani d . 1 . . C
H9 0.7357 0.3513 0.1115 0.057 Uiso calc R 1 . . H
C10 0.6649(3) 0.3074(3) 0.19813(11) 0.0513(7) Uani d . 1 . . C
H10 0.7579 0.2692 0.2183 0.062 Uiso calc R 1 . . H
C11 0.5416(3) 0.3140(3) 0.23281(11) 0.0464(6) Uani d . 1 . . C
C12 0.4077(3) 0.3716(3) 0.19910(11) 0.0531(7) Uani d . 1 . . C
H12 0.3212 0.3780 0.2200 0.064 Uiso calc R 1 . . H
C13 0.4021(3) 0.4191(3) 0.13505(11) 0.0498(7) Uani d . 1 . . C
H13 0.3105 0.4567 0.1138 0.060 Uiso calc R 1 . . H
C14 0.1539(3) 0.6929(3) 0.01486(11) 0.0473(6) Uani d . 1 . . C
H14 0.1395 0.6341 -0.0060 0.057 Uiso calc R 1 . . H
C15 0.0321(3) 0.7859(3) 0.04114(11) 0.0491(7) Uani d . 1 . . C
H15 -0.0606 0.7868 0.0386 0.059 Uiso calc R 1 . . H
C16 0.0470(3) 0.8775(3) 0.07116(10) 0.0439(6) Uani d . 1 . . C
C17 0.1879(3) 0.8710(3) 0.07133(11) 0.0470(6) Uani d . 1 . . C
H17 0.2035 0.9335 0.0891 0.056 Uiso calc R 1 . . H
C18 0.3047(3) 0.7733(3) 0.04557(11) 0.0445(6) Uani d . 1 . . C
H18 0.3985 0.7703 0.0477 0.053 Uiso calc R 1 . . H
C19 -0.0784(3) 0.9722(3) 0.10571(11) 0.0554(7) Uani d . 1 . . C
H19A -0.1704 1.0155 0.0806 0.067 Uiso calc R 1 . . H
H19B -0.0571 1.0478 0.1116 0.067 Uiso calc R 1 . . H
C20 -0.0992(3) 0.8888(3) 0.17018(11) 0.0561(7) Uani d . 1 . . C
H20A -0.1843 0.9522 0.1899 0.067 Uiso calc R 1 . . H
H20B -0.1209 0.8136 0.1642 0.067 Uiso calc R 1 . . H
C21 0.0373(3) 0.8242(3) 0.21360(11) 0.0649(8) Uani d . 1 . . C
H21A 0.1209 0.7570 0.1948 0.078 Uiso calc R 1 . . H
H21B 0.0623 0.8990 0.2174 0.078 Uiso calc R 1 . . H
C22 -0.0360(3) 0.7422(3) 0.38662(11) 0.0448(6) Uani d . 1 . . C
H22 -0.0638 0.7903 0.4190 0.054 Uiso calc R 1 . . H
C23 -0.0258(3) 0.8162(3) 0.32756(11) 0.0502(7) Uani d . 1 . . C
H23 -0.0476 0.9117 0.3207 0.060 Uiso calc R 1 . . H
C24 0.0167(3) 0.7490(3) 0.27844(11) 0.0506(7) Uani d . 1 . . C
C25 0.0402(3) 0.6080(3) 0.29170(11) 0.0589(8) Uani d . 1 . . C
H25 0.0649 0.5589 0.2598 0.071 Uiso calc R 1 . . H
C26 0.0268(3) 0.5415(3) 0.35245(11) 0.0528(7) Uani d . 1 . . C
H26 0.0432 0.4472 0.3602 0.063 Uiso calc R 1 . . H
N1 0.2017(2) 0.3106(2) 0.48357(8) 0.0396(5) Uani d . 1 . . N
N2 0.5212(2) 0.4144(2) 0.10120(8) 0.0404(5) Uani d . 1 . . N
N3 0.2916(2) 0.6822(2) 0.01759(8) 0.0405(5) Uani d . 1 . . N
N4 -0.0085(2) 0.6050(2) 0.40074(8) 0.0403(5) Uani d . 1 . . N
N5 0.3154(3) -0.3338(3) 0.42851(11) 0.0662(7) Uani d . 1 . . N
N6 0.4233(3) 0.1410(3) 0.07806(12) 0.0679(7) Uani d . 1 . . N
N7 -0.1107(4) 0.1925(5) 0.3876(2) 0.1062(12) Uani d . 1 . . N
N8 0.0532(3) 0.5180(4) -0.11824(14) 0.0765(8) Uani d . 1 . . N
O1 -0.1366(2) 0.41115(19) 0.48337(10) 0.0460(5) Uani d . 1 . . O
H1WA -0.185(4) 0.377(3) 0.5124(15) 0.084(11) Uiso d . 1 . . H
H1WB -0.142(3) 0.390(3) 0.4541(13) 0.049(9) Uiso d . 1 . . H
O2 0.3746(2) 0.3917(2) -0.00523(10) 0.0474(5) Uani d . 1 . . O
H2WA 0.318(3) 0.407(3) -0.0272(13) 0.045(9) Uiso d . 1 . . H
H2WB 0.392(3) 0.311(4) 0.0179(15) 0.084(11) Uiso d . 1 . . H
O3 -0.1120(3) 0.3059(3) 0.37198(15) 0.1160(10) Uani d . 1 . . O
O4 -0.0588(5) 0.1049(4) 0.3585(3) 0.214(3) Uani d . 1 . . O
O5 -0.1735(6) 0.1747(6) 0.4371(2) 0.203(2) Uani d . 1 . . O
O6 -0.0221(3) 0.5023(3) -0.15314(13) 0.1196(10) Uani d . 1 . . O
O7 0.1600(3) 0.4240(3) -0.08725(13) 0.1116(10) Uani d . 1 . . O
O8 0.0250(3) 0.6403(4) -0.1173(2) 0.1696(17) Uani d . 1 . . O
O9A 0.1405(8) 0.2357(16) 0.2640(3) 0.148(4) Uani d P 0.69(3) . . O
O9B 0.084(4) 0.164(3) 0.2568(14) 0.204(18) Uani d P 0.31(3) . . O
C27 0.4473(4) -0.4346(3) 0.41781(14) 0.0727(9) Uani d . 1 . . C
H27 0.4749 -0.5266 0.4417 0.087 Uiso calc R 1 . . H
C28 0.5453(3) -0.4141(3) 0.37464(13) 0.0582(7) Uani d . 1 . . C
H28 0.6348 -0.4904 0.3692 0.070 Uiso calc R 1 . . H
C29 0.5099(3) -0.2771(3) 0.33874(11) 0.0455(6) Uani d . 1 . . C
C30 0.3729(3) -0.1716(3) 0.34940(13) 0.0575(7) Uani d . 1 . . C
H30 0.3422 -0.0785 0.3263 0.069 Uiso calc R 1 . . H
C31 0.2815(3) -0.2039(3) 0.39432(14) 0.0642(8) Uani d . 1 . . C
H31 0.1909 -0.1302 0.4009 0.077 Uiso calc R 1 . . H
C32 0.6170(3) -0.2524(3) 0.29171(12) 0.0577(7) Uani d . 1 . . C
H32A 0.7110 -0.2819 0.3134 0.069 Uiso calc R 1 . . H
H32B 0.5774 -0.1512 0.2730 0.069 Uiso calc R 1 . . H
C33 0.6467(3) -0.3312(3) 0.23971(12) 0.0602(8) Uani d . 1 . . C
H33A 0.6745 -0.4308 0.2585 0.072 Uiso calc R 1 . . H
H33B 0.7306 -0.3257 0.2161 0.072 Uiso calc R 1 . . H
C34 0.5127(3) -0.2728(3) 0.19449(13) 0.0624(8) Uani d . 1 . . C
H34A 0.5325 -0.3371 0.1671 0.075 Uiso calc R 1 . . H
H34B 0.4256 -0.2684 0.2184 0.075 Uiso calc R 1 . . H
C35 0.5360(4) 0.0226(4) 0.06889(13) 0.0663(8) Uani d . 1 . . C
H35 0.5974 0.0308 0.0356 0.080 Uiso calc R 1 . . H
C36 0.5703(3) -0.1130(3) 0.10482(12) 0.0593(7) Uani d . 1 . . C
H36 0.6515 -0.1923 0.0957 0.071 Uiso calc R 1 . . H
C37 0.4794(3) -0.1270(3) 0.15499(12) 0.0546(7) Uani d . 1 . . C
C38 0.3626(3) -0.0038(3) 0.16578(14) 0.0644(8) Uani d . 1 . . C
H38 0.3001 -0.0078 0.1991 0.077 Uiso calc R 1 . . H
C39 0.3393(4) 0.1258(3) 0.12651(15) 0.0713(9) Uani d . 1 . . C
H39 0.2598 0.2074 0.1346 0.086 Uiso calc R 1 . . H

loop_
_atom_site_aniso_label
_atom_site_aniso_U_11
_atom_site_aniso_U_22
_atom_site_aniso_U_33
_atom_site_aniso_U_12
_atom_site_aniso_U_13
_atom_site_aniso_U_23
Co1 0.0375(2) 0.0355(3) 0.0296(2) -0.0137(2) 0.00642(17) -0.00762(18)
Co2 0.0376(2) 0.0391(3) 0.0292(2) -0.0157(2) 0.00062(18) -0.00125(18)
C1 0.0406(14) 0.0517(16) 0.0630(17) -0.0165(13) 0.0049(12) -0.0231(13)
C2 0.0518(17) 0.0503(17) 0.0601(17) -0.0133(14) 0.0026(13) -0.0285(13)
C3 0.0454(14) 0.0324(13) 0.0296(12) -0.0071(11) 0.0061(10) 0.0008(10)
C4 0.0400(14) 0.0440(15) 0.0464(14) -0.0149(12) 0.0039(11) -0.0054(12)
C5 0.0458(15) 0.0431(14) 0.0394(13) -0.0155(12) 0.0028(11) -0.0107(11)
C6 0.0557(16) 0.0385(14) 0.0374(13) -0.0055(12) 0.0110(11) -0.0037(11)
C7 0.0588(16) 0.0433(15) 0.0347(13) -0.0115(13) 0.0119(11) -0.0085(11)
C8 0.0747(19) 0.0552(17) 0.0320(13) -0.0288(15) 0.0023(12) -0.0046(11)
C9 0.0440(14) 0.0536(16) 0.0392(13) -0.0210(13) 0.0032(11) -0.0023(11)
C10 0.0485(15) 0.0575(17) 0.0397(14) -0.0209(13) -0.0080(11) 0.0008(12)
C11 0.0615(16) 0.0408(14) 0.0347(13) -0.0225(13) 0.0023(11) -0.0058(10)
C12 0.0509(15) 0.0598(17) 0.0396(14) -0.0228(14) 0.0097(12) -0.0017(12)
C13 0.0460(14) 0.0557(16) 0.0390(13) -0.0191(13) 0.0004(11) -0.0027(12)
C14 0.0441(15) 0.0468(15) 0.0463(14) -0.0174(13) -0.0031(11) -0.0069(11)
C15 0.0377(14) 0.0515(16) 0.0484(15) -0.0161(13) -0.0003(11) -0.0014(12)
C16 0.0440(14) 0.0429(14) 0.0279(12) -0.0106(12) -0.0009(10) 0.0049(10)
C17 0.0549(16) 0.0472(15) 0.0366(13) -0.0206(13) 0.0043(11) -0.0105(11)
C18 0.0439(14) 0.0492(15) 0.0385(13) -0.0216(13) 0.0039(11) -0.0058(11)
C19 0.0488(15) 0.0508(16) 0.0412(14) -0.0059(13) 0.0044(11) 0.0001(12)
C20 0.0468(15) 0.0629(18) 0.0393(14) -0.0126(14) 0.0092(11) -0.0044(12)
C21 0.0604(17) 0.087(2) 0.0394(14) -0.0345(17) 0.0055(12) 0.0021(14)
C22 0.0508(15) 0.0427(15) 0.0358(13) -0.0169(12) 0.0044(11) -0.0089(11)
C23 0.0582(16) 0.0429(15) 0.0428(14) -0.0208(13) 0.0026(12) -0.0016(11)
C24 0.0445(14) 0.0635(18) 0.0350(13) -0.0216(14) 0.0025(11) -0.0009(12)
C25 0.0677(18) 0.0640(19) 0.0341(13) -0.0182(15) 0.0097(12) -0.0174(13)
C26 0.0679(18) 0.0452(15) 0.0413(14) -0.0218(14) 0.0070(12) -0.0111(12)
N1 0.0420(11) 0.0389(11) 0.0344(10) -0.0156(10) 0.0068(8) -0.0089(8)
N2 0.0422(11) 0.0413(11) 0.0320(10) -0.0165(9) 0.0022(8) -0.0031(8)
N3 0.0442(12) 0.0409(11) 0.0314(10) -0.0170(10) 0.0005(8) -0.0029(8)
N4 0.0454(11) 0.0396(12) 0.0314(10) -0.0159(10) 0.0063(8) -0.0084(8)
N5 0.0652(16) 0.0750(18) 0.0666(16) -0.0395(15) 0.0202(13) -0.0195(13)
N6 0.0771(18) 0.0551(16) 0.0665(16) -0.0338(15) -0.0129(14) 0.0084(12)
N7 0.075(2) 0.113(3) 0.153(4) -0.048(3) -0.015(2) -0.052(3)
N8 0.0572(17) 0.072(2) 0.096(2) -0.0236(16) -0.0102(15) -0.0193(17)
O1 0.0488(11) 0.0510(12) 0.0434(11) -0.0243(9) 0.0094(9) -0.0181(9)
O2 0.0481(11) 0.0460(12) 0.0463(11) -0.0234(9) -0.0061(9) 0.0000(9)
O3 0.112(2) 0.091(2) 0.147(3) -0.0372(19) -0.0242(18) -0.0385(19)
O4 0.173(4) 0.138(3) 0.344(6) -0.015(3) -0.014(4) -0.181(4)
O5 0.218(5) 0.296(6) 0.186(4) -0.189(5) 0.023(4) -0.071(4)
O6 0.107(2) 0.157(3) 0.107(2) -0.058(2) -0.0360(16) -0.0398(18)
O7 0.0906(18) 0.0836(18) 0.146(2) -0.0293(15) -0.0563(17) -0.0002(16)
O8 0.088(2) 0.115(3) 0.296(5) -0.018(2) -0.052(3) -0.066(3)
O9A 0.091(4) 0.212(8) 0.106(4) -0.051(5) 0.011(3) -0.011(4)
O9B 0.098(16) 0.147(18) 0.223(16) 0.022(11) 0.057(13) 0.036(13)
C27 0.086(2) 0.063(2) 0.0634(19) -0.0378(19) 0.0085(17) 0.0016(15)
C28 0.0508(16) 0.0555(17) 0.0566(16) -0.0182(14) 0.0050(13) -0.0046(13)
C29 0.0487(15) 0.0495(15) 0.0426(13) -0.0270(13) -0.0023(11) -0.0065(11)
C30 0.0613(18) 0.0488(17) 0.0629(17) -0.0260(15) 0.0021(14) -0.0108(13)
C31 0.0564(18) 0.064(2) 0.076(2) -0.0272(16) 0.0124(15) -0.0246(16)
C32 0.0526(16) 0.0655(18) 0.0566(16) -0.0321(15) 0.0006(13) -0.0046(14)
C33 0.0665(18) 0.0518(17) 0.0501(16) -0.0218(15) 0.0094(13) -0.0015(13)
C34 0.088(2) 0.0554(18) 0.0524(16) -0.0422(17) 0.0020(15) -0.0070(13)
C35 0.078(2) 0.078(2) 0.0476(16) -0.047(2) -0.0038(14) 0.0033(15)
C36 0.0704(19) 0.0630(19) 0.0472(15) -0.0361(16) -0.0024(13) -0.0029(13)
C37 0.0684(18) 0.0534(17) 0.0476(15) -0.0344(16) -0.0108(13) -0.0024(12)
C38 0.0667(19) 0.065(2) 0.0618(18) -0.0348(17) 0.0040(15) -0.0052(15)
C39 0.071(2) 0.0566(19) 0.081(2) -0.0261(17) -0.0050(17) -0.0091(16)

loop_
_atom_type_symbol
_atom_type_description
_atom_type_scat_dispersion_real
_atom_type_scat_dispersion_imag
_atom_type_scat_source
C C 0.0033 0.0016 'International Tables Vol C Tables 4.2.6.8 and 6.1.1.4'
H H 0.0000 0.0000 'International Tables Vol C Tables 4.2.6.8 and 6.1.1.4'
N N 0.0061 0.0033 'International Tables Vol C Tables 4.2.6.8 and 6.1.1.4'
O O 0.0106 0.0060 'International Tables Vol C Tables 4.2.6.8 and 6.1.1.4'
Co Co 0.3494 0.9721 'International Tables Vol C Tables 4.2.6.8 and 6.1.1.4'

loop_
_geom_angle_atom_site_label_1
_geom_angle_atom_site_label_2
_geom_angle_atom_site_label_3
_geom_angle_site_symmetry_1
_geom_angle_site_symmetry_3
_geom_angle
_geom_angle_publ_flag
O1 Co1 O1 2_566 . 180.0 ?
O1 Co1 N4 2_566 2_566 92.59(8) ?
O1 Co1 N4 . 2_566 87.41(8) ?
O1 Co1 N4 2_566 . 87.41(8) ?
O1 Co1 N4 . . 92.59(8) y
N4 Co1 N4 2_566 . 180.0 ?
O1 Co1 N1 2_566 2_566 90.48(7) ?
O1 Co1 N1 . 2_566 89.52(7) ?
N4 Co1 N1 2_566 2_566 89.72(7) ?
N4 Co1 N1 . 2_566 90.28(7) ?
O1 Co1 N1 2_566 . 89.52(7) ?
O1 Co1 N1 . . 90.48(7) y
N4 Co1 N1 2_566 . 90.28(7) ?
N4 Co1 N1 . . 89.72(7) y
N1 Co1 N1 2_566 . 180.00(9) ?
O2 Co2 O2 2_665 . 180.00(11) ?
O2 Co2 N2 2_665 2_665 88.03(8) ?
O2 Co2 N2 . 2_665 91.97(8) ?
O2 Co2 N2 2_665 . 91.97(8) ?
O2 Co2 N2 . . 88.03(8) y
N2 Co2 N2 2_665 . 180.00(12) ?
O2 Co2 N3 2_665 . 90.97(8) ?
O2 Co2 N3 . . 89.03(8) y
N2 Co2 N3 2_665 . 92.96(7) ?
N2 Co2 N3 . . 87.04(7) y
O2 Co2 N3 2_665 2_665 89.03(8) ?
O2 Co2 N3 . 2_665 90.97(8) ?
N2 Co2 N3 2_665 2_665 87.04(7) ?
N2 Co2 N3 . 2_665 92.96(7) ?
N3 Co2 N3 . 2_665 180.00(9) ?
N1 C1 C2 . . 123.9(2) ?
N1 C1 H1 . . 118.0 ?
C2 C1 H1 . . 118.0 ?
C1 C2 C3 . . 120.2(3) ?
C1 C2 H2 . . 119.9 ?
C3 C2 H2 . . 119.9 ?
C4 C3 C2 . . 116.1(2) ?
C4 C3 C6 . . 122.3(2) ?
C2 C3 C6 . . 121.6(2) ?
C3 C4 C5 . . 120.2(2) ?
C3 C4 H4 . . 119.9 ?
C5 C4 H4 . . 119.9 ?
N1 C5 C4 . . 123.9(2) ?
N1 C5 H5 . . 118.0 ?
C4 C5 H5 . . 118.0 ?
C3 C6 C7 . . 112.27(19) ?
C3 C6 H6A . . 109.1 ?
C7 C6 H6A . . 109.1 ?
C3 C6 H6B . . 109.1 ?
C7 C6 H6B . . 109.1 ?
H6A C6 H6B . . 107.9 ?
C8 C7 C6 . . 113.5(2) ?
C8 C7 H7A . . 108.9 ?
C6 C7 H7A . . 108.9 ?
C8 C7 H7B . . 108.9 ?
C6 C7 H7B . . 108.9 ?
H7A C7 H7B . . 107.7 ?
C11 C8 C7 . . 111.5(2) ?
C11 C8 H8A . . 109.3 ?
C7 C8 H8A . . 109.3 ?
C11 C8 H8B . . 109.3 ?
C7 C8 H8B . . 109.3 ?
H8A C8 H8B . . 108.0 ?
N2 C9 C10 . . 123.5(2) ?
N2 C9 H9 . . 118.2 ?
C10 C9 H9 . . 118.2 ?
C9 C10 C11 . . 120.2(2) ?
C9 C10 H10 . . 119.9 ?
C11 C10 H10 . . 119.9 ?
C10 C11 C12 . . 116.3(2) ?
C10 C11 C8 . . 122.1(2) ?
C12 C11 C8 . . 121.6(2) ?
C13 C12 C11 . . 120.3(2) ?
C13 C12 H12 . . 119.9 ?
C11 C12 H12 . . 119.9 ?
N2 C13 C12 . . 123.8(2) ?
N2 C13 H13 . . 118.1 ?
C12 C13 H13 . . 118.1 ?
N3 C14 C15 . . 123.8(2) ?
N3 C14 H14 . . 118.1 ?
C15 C14 H14 . . 118.1 ?
C14 C15 C16 . . 120.3(2) ?
C14 C15 H15 . . 119.9 ?
C16 C15 H15 . . 119.9 ?
C15 C16 C17 . . 115.8(2) ?
C15 C16 C19 . . 122.7(2) ?
C17 C16 C19 . . 121.3(3) ?
C18 C17 C16 . . 120.7(2) ?
C18 C17 H17 . . 119.7 ?
C16 C17 H17 . . 119.7 ?
N3 C18 C17 . . 123.7(2) ?
N3 C18 H18 . . 118.2 ?
C17 C18 H18 . . 118.2 ?
C16 C19 C20 . . 111.6(2) ?
C16 C19 H19A . . 109.3 ?
C20 C19 H19A . . 109.3 ?
C16 C19 H19B . . 109.3 ?
C20 C19 H19B . . 109.3 ?
H19A C19 H19B . . 108.0 ?
C21 C20 C19 . . 112.5(2) ?
C21 C20 H20A . . 109.1 ?
C19 C20 H20A . . 109.1 ?
C21 C20 H20B . . 109.1 ?
C19 C20 H20B . . 109.1 ?
H20A C20 H20B . . 107.8 ?
C24 C21 C20 . . 113.6(2) ?
C24 C21 H21A . . 108.8 ?
C20 C21 H21A . . 108.8 ?
C24 C21 H21B . . 108.8 ?
C20 C21 H21B . . 108.8 ?
H21A C21 H21B . . 107.7 ?
N4 C22 C23 . . 124.2(2) ?
N4 C22 H22 . . 117.9 ?
C23 C22 H22 . . 117.9 ?
C22 C23 C24 . . 119.9(2) ?
C22 C23 H23 . . 120.0 ?
C24 C23 H23 . . 120.0 ?
C23 C24 C25 . . 116.7(2) ?
C23 C24 C21 . . 121.6(3) ?
C25 C24 C21 . . 121.8(3) ?
C26 C25 C24 . . 119.7(2) ?
C26 C25 H25 . . 120.2 ?
C24 C25 H25 . . 120.2 ?
N4 C26 C25 . . 123.7(2) ?
N4 C26 H26 . . 118.2 ?
C25 C26 H26 . . 118.2 ?
C5 N1 C1 . . 115.3(2) ?
C5 N1 Co1 . . 120.99(16) ?
C1 N1 Co1 . . 122.00(16) ?
C9 N2 C13 . . 116.00(19) ?
C9 N2 Co2 . . 122.80(15) ?
C13 N2 Co2 . . 121.19(15) ?
C18 N3 C14 . . 115.7(2) ?
C18 N3 Co2 . . 117.69(16) ?
C14 N3 Co2 . . 125.10(17) ?
C26 N4 C22 . . 115.8(2) ?
C26 N4 Co1 . . 125.88(16) ?
C22 N4 Co1 . . 117.93(15) ?
C31 N5 C27 . . 115.5(3) ?
C35 N6 C39 . . 115.8(2) ?
O4 N7 O3 . . 124.3(6) ?
O4 N7 O5 . . 121.6(6) ?
O3 N7 O5 . . 114.0(5) ?
O7 N8 O6 . . 125.4(4) ?
O7 N8 O8 . . 117.0(3) ?
O6 N8 O8 . . 117.4(3) ?
Co1 O1 H1WA . . 125(2) ?
Co1 O1 H1WB . . 126(2) ?
H1WA O1 H1WB . . 108(3) ?
Co2 O2 H2WA . . 130(2) ?
Co2 O2 H2WB . . 124(2) ?
H2WA O2 H2WB . . 106(3) ?
N5 C27 C28 . . 125.3(3) ?
N5 C27 H27 . . 117.4 ?
C28 C27 H27 . . 117.4 ?
C27 C28 C29 . . 119.2(3) ?
C27 C28 H28 . . 120.4 ?
C29 C28 H28 . . 120.4 ?
C30 C29 C28 . . 116.0(2) ?
C30 C29 C32 . . 124.1(2) ?
C28 C29 C32 . . 119.9(2) ?
C31 C30 C29 . . 120.2(3) ?
C31 C30 H30 . . 119.9 ?
C29 C30 H30 . . 119.9 ?
N5 C31 C30 . . 123.8(3) ?
N5 C31 H31 . . 118.1 ?
C30 C31 H31 . . 118.1 ?
C29 C32 C33 . . 113.5(2) ?
C29 C32 H32A . . 108.9 ?
C33 C32 H32A . . 108.9 ?
C29 C32 H32B . . 108.9 ?
C33 C32 H32B . . 108.9 ?
H32A C32 H32B . . 107.7 ?
C32 C33 C34 . . 113.3(2) ?
C32 C33 H33A . . 108.9 ?
C34 C33 H33A . . 108.9 ?
C32 C33 H33B . . 108.9 ?
C34 C33 H33B . . 108.9 ?
H33A C33 H33B . . 107.7 ?
C37 C34 C33 . . 112.1(2) ?
C37 C34 H34A . . 109.2 ?
C33 C34 H34A . . 109.2 ?
C37 C34 H34B . . 109.2 ?
C33 C34 H34B . . 109.2 ?
H34A C34 H34B . . 107.9 ?
N6 C35 C36 . . 125.4(3) ?
N6 C35 H35 . . 117.3 ?
C36 C35 H35 . . 117.3 ?
C35 C36 C37 . . 118.0(3) ?
C35 C36 H36 . . 121.0 ?
C37 C36 H36 . . 121.0 ?
C38 C37 C36 . . 117.3(2) ?
C38 C37 C34 . . 123.4(3) ?
C36 C37 C34 . . 119.3(3) ?
C37 C38 C39 . . 119.4(3) ?
C37 C38 H38 . . 120.3 ?
C39 C38 H38 . . 120.3 ?
N6 C39 C38 . . 124.1(3) ?
N6 C39 H39 . . 117.9 ?
C38 C39 H39 . . 117.9 ?

loop_
_geom_bond_atom_site_label_1
_geom_bond_atom_site_label_2
_geom_bond_site_symmetry_2
_geom_bond_distance
_geom_bond_publ_flag
Co1 O1 2_566 2.0871(19) y
Co1 O1 . 2.0871(19) y
Co1 N4 2_566 2.1850(17) y
Co1 N4 . 2.1850(17) y
Co1 N1 2_566 2.2194(19) y
Co1 N1 . 2.2194(19) y
Co2 O2 2_665 2.0897(19) y
Co2 O2 . 2.0897(19) y
Co2 N2 2_665 2.1731(17) y
Co2 N2 . 2.1731(17) y
Co2 N3 . 2.2202(19) y
Co2 N3 2_665 2.2202(19) y
C1 N1 . 1.337(3) ?
C1 C2 . 1.373(4) ?
C1 H1 . 0.9300 ?
C2 C3 . 1.379(4) ?
C2 H2 . 0.9300 ?
C3 C4 . 1.372(3) ?
C3 C6 . 1.508(3) ?
C4 C5 . 1.380(3) ?
C4 H4 . 0.9300 ?
C5 N1 . 1.331(3) ?
C5 H5 . 0.9300 ?
C6 C7 . 1.539(3) ?
C6 H6A . 0.9700 ?
C6 H6B . 0.9700 ?
C7 C8 . 1.518(3) ?
C7 H7A . 0.9700 ?
C7 H7B . 0.9700 ?
C8 C11 . 1.505(3) ?
C8 H8A . 0.9700 ?
C8 H8B . 0.9700 ?
C9 N2 . 1.334(3) ?
C9 C10 . 1.379(3) ?
C9 H9 . 0.9300 ?
C10 C11 . 1.382(3) ?
C10 H10 . 0.9300 ?
C11 C12 . 1.384(4) ?
C12 C13 . 1.369(3) ?
C12 H12 . 0.9300 ?
C13 N2 . 1.342(3) ?
C13 H13 . 0.9300 ?
C14 N3 . 1.336(3) ?
C14 C15 . 1.377(3) ?
C14 H14 . 0.9300 ?
C15 C16 . 1.377(4) ?
C15 H15 . 0.9300 ?
C16 C17 . 1.381(3) ?
C16 C19 . 1.505(3) ?
C17 C18 . 1.369(3) ?
C17 H17 . 0.9300 ?
C18 N3 . 1.335(3) ?
C18 H18 . 0.9300 ?
C19 C20 . 1.536(3) ?
C19 H19A . 0.9700 ?
C19 H19B . 0.9700 ?
C20 C21 . 1.512(3) ?
C20 H20A . 0.9700 ?
C20 H20B . 0.9700 ?
C21 C24 . 1.506(3) ?
C21 H21A . 0.9700 ?
C21 H21B . 0.9700 ?
C22 N4 . 1.341(3) ?
C22 C23 . 1.370(3) ?
C22 H22 . 0.9300 ?
C23 C24 . 1.375(4) ?
C23 H23 . 0.9300 ?
C24 C25 . 1.392(4) ?
C25 C26 . 1.380(3) ?
C25 H25 . 0.9300 ?
C26 N4 . 1.336(3) ?
C26 H26 . 0.9300 ?
N5 C31 . 1.324(3) ?
N5 C27 . 1.330(4) ?
N6 C35 . 1.320(4) ?
N6 C39 . 1.327(4) ?
N7 O4 . 1.170(5) ?
N7 O3 . 1.185(4) ?
N7 O5 . 1.230(5) ?
N8 O7 . 1.201(3) ?
N8 O6 . 1.203(3) ?
N8 O8 . 1.227(4) ?
O1 H1WA . 0.88(3) ?
O1 H1WB . 0.74(3) ?
O2 H2WA . 0.71(3) ?
O2 H2WB . 0.84(3) ?
O9A O9B . 1.19(5) ?
C27 C28 . 1.363(4) ?
C27 H27 . 0.9300 ?
C28 C29 . 1.395(4) ?
C28 H28 . 0.9300 ?
C29 C30 . 1.382(4) ?
C29 C32 . 1.496(3) ?
C30 C31 . 1.382(4) ?
C30 H30 . 0.9300 ?
C31 H31 . 0.9300 ?
C32 C33 . 1.515(4) ?
C32 H32A . 0.9700 ?
C32 H32B . 0.9700 ?
C33 C34 . 1.526(4) ?
C33 H33A . 0.9700 ?
C33 H33B . 0.9700 ?
C34 C37 . 1.504(3) ?
C34 H34A . 0.9700 ?
C34 H34B . 0.9700 ?
C35 C36 . 1.386(4) ?
C35 H35 . 0.9300 ?
C36 C37 . 1.395(4) ?
C36 H36 . 0.9300 ?
C37 C38 . 1.381(4) ?
C38 C39 . 1.384(4) ?
C38 H38 . 0.9300 ?
C39 H39 . 0.9300 ?

loop_
_geom_hbond_atom_site_label_D
_geom_hbond_atom_site_label_H
_geom_hbond_atom_site_label_A
_geom_hbond_site_symmetry_A
_geom_hbond_distance_DH
_geom_hbond_distance_HA
_geom_hbond_distance_DA
_geom_hbond_angle_DHA
O1 H1WA N5 2_556 0.88(3) 1.90(3) 2.767(3) 170(3)
O1 H1WB O3 . 0.74(3) 2.15(3) 2.879(4) 169(3)
O2 H2WA O7 . 0.71(3) 2.05(3) 2.757(3) 172(3)
O2 H2WB N6 . 0.84(3) 1.90(3) 2.736(3) 173(3)

loop_
_geom_torsion_atom_site_label_1
_geom_torsion_atom_site_label_2
_geom_torsion_atom_site_label_3
_geom_torsion_atom_site_label_4
_geom_torsion_site_symmetry_1
_geom_torsion
N1 C1 C2 C3 . 1.8(4)
C1 C2 C3 C4 . 4.3(4)
C1 C2 C3 C6 . -173.7(2)
C2 C3 C4 C5 . -5.5(3)
C6 C3 C4 C5 . 172.5(2)
C3 C4 C5 N1 . 0.7(4)
C4 C3 C6 C7 . -107.3(3)
C2 C3 C6 C7 . 70.5(3)
C3 C6 C7 C8 . 61.5(3)
C6 C7 C8 C11 . 176.9(2)
N2 C9 C10 C11 . 0.3(4)
C9 C10 C11 C12 . 0.4(4)
C9 C10 C11 C8 . 178.4(2)
C7 C8 C11 C10 . -97.8(3)
C7 C8 C11 C12 . 80.0(3)
C10 C11 C12 C13 . -0.4(4)
C8 C11 C12 C13 . -178.3(2)
C11 C12 C13 N2 . -0.3(4)
N3 C14 C15 C16 . 1.6(4)
C14 C15 C16 C17 . 1.5(3)
C14 C15 C16 C19 . -174.4(2)
C15 C16 C17 C18 . -3.1(3)
C19 C16 C17 C18 . 172.9(2)
C16 C17 C18 N3 . 1.9(4)
C15 C16 C19 C20 . 77.1(3)
C17 C16 C19 C20 . -98.6(3)
C16 C19 C20 C21 . 62.0(3)
C19 C20 C21 C24 . 176.7(2)
N4 C22 C23 C24 . -0.8(4)
C22 C23 C24 C25 . 3.1(4)
C22 C23 C24 C21 . -176.7(2)
C20 C21 C24 C23 . -95.1(3)
C20 C21 C24 C25 . 85.1(3)
C23 C24 C25 C26 . -2.8(4)
C21 C24 C25 C26 . 177.0(2)
C24 C25 C26 N4 . 0.1(4)
C4 C5 N1 C1 . 5.2(3)
C4 C5 N1 Co1 . -159.94(17)
C2 C1 N1 C5 . -6.5(4)
C2 C1 N1 Co1 . 158.5(2)
O1 Co1 N1 C5 2_566 3.73(17)
O1 Co1 N1 C5 . -176.27(17)
N4 Co1 N1 C5 2_566 -88.85(17)
N4 Co1 N1 C5 . 91.15(17)
O1 Co1 N1 C1 2_566 -160.43(19)
O1 Co1 N1 C1 . 19.57(19)
N4 Co1 N1 C1 2_566 106.98(18)
N4 Co1 N1 C1 . -73.02(18)
C10 C9 N2 C13 . -1.0(4)
C10 C9 N2 Co2 . 177.55(19)
C12 C13 N2 C9 . 1.0(4)
C12 C13 N2 Co2 . -177.6(2)
O2 Co2 N2 C9 2_665 -45.5(2)
O2 Co2 N2 C9 . 134.5(2)
N3 Co2 N2 C9 . -136.4(2)
N3 Co2 N2 C9 2_665 43.6(2)
O2 Co2 N2 C13 2_665 132.9(2)
O2 Co2 N2 C13 . -47.1(2)
N3 Co2 N2 C13 . 42.0(2)
N3 Co2 N2 C13 2_665 -138.0(2)
C17 C18 N3 C14 . 1.2(3)
C17 C18 N3 Co2 . -165.37(18)
C15 C14 N3 C18 . -2.9(3)
C15 C14 N3 Co2 . 162.51(17)
O2 Co2 N3 C18 2_665 -21.60(16)
O2 Co2 N3 C18 . 158.40(16)
N2 Co2 N3 C18 2_665 -109.68(16)
N2 Co2 N3 C18 . 70.32(16)
O2 Co2 N3 C14 2_665 173.26(18)
O2 Co2 N3 C14 . -6.74(18)
N2 Co2 N3 C14 2_665 85.18(18)
N2 Co2 N3 C14 . -94.82(18)
C25 C26 N4 C22 . 2.2(4)
C25 C26 N4 Co1 . -170.4(2)
C23 C22 N4 C26 . -1.9(4)
C23 C22 N4 Co1 . 171.33(19)
O1 Co1 N4 C26 2_566 125.5(2)
O1 Co1 N4 C26 . -54.5(2)
N1 Co1 N4 C26 2_566 -144.0(2)
N1 Co1 N4 C26 . 36.0(2)
O1 Co1 N4 C22 2_566 -46.94(18)
O1 Co1 N4 C22 . 133.06(18)
N1 Co1 N4 C22 2_566 43.53(18)
N1 Co1 N4 C22 . -136.47(18)
C31 N5 C27 C28 . -1.2(5)
N5 C27 C28 C29 . 1.4(5)
C27 C28 C29 C30 . -1.4(4)
C27 C28 C29 C32 . 179.3(3)
C28 C29 C30 C31 . 1.3(4)
C32 C29 C30 C31 . -179.4(3)
C27 N5 C31 C30 . 1.1(5)
C29 C30 C31 N5 . -1.2(5)
C30 C29 C32 C33 . -117.4(3)
C28 C29 C32 C33 . 61.9(3)
C29 C32 C33 C34 . 69.7(3)
C32 C33 C34 C37 . 68.7(3)
C39 N6 C35 C36 . 1.0(4)
N6 C35 C36 C37 . -0.1(4)
C35 C36 C37 C38 . -0.9(4)
C35 C36 C37 C34 . 179.4(3)
C33 C34 C37 C38 . -103.9(3)
C33 C34 C37 C36 . 75.8(3)
C36 C37 C38 C39 . 1.1(4)
C34 C37 C38 C39 . -179.2(3)
C35 N6 C39 C38 . -0.8(5)
C37 C38 C39 N6 . -0.2(5)
